data_7214882
loop_
_publ_author_name
'Mol\<canov, Kre\<simir'
'Koji\'c-Prodi\'c, Biserka'
'Babi\'c, Darko'
'Paji\'c, Damir'
'Novosel, Nikolina'
'Zadro, Kre\<so'

_publ_section_title
;
 Temperature induced reversible structural and magnetic changes in a
 crystal of tetrachlorosemiquinone anion radical
;
_journal_issue 23
_journal_name_full CrystEngComm
_journal_page_first 7958
_journal_paper_doi 10.1039/c2ce25893e
_journal_volume 14
_journal_year 2012
_chemical_formula_moiety 'C10 H8 Cl4 K1 O3'
_chemical_formula_sum 'C10 H8 Cl4 K O3'
_chemical_formula_weight 357.08
_space_group_IT_number 14
_symmetry_cell_setting monoclinic
_symmetry_space_group_name_Hall '-P 2ybc'
_symmetry_space_group_name_H-M 'P 1 21/c 1'
_audit_creation_date 2010-06-30T12:43:18-00:00
_audit_creation_method 'WinGX routine CIF_UPDATE'
_cell_angle_alpha 90
_cell_angle_beta 96.423(3)
_cell_angle_gamma 90
_cell_formula_units_Z 8
_cell_length_a 7.9573(3)
_cell_length_b 16.6249(5)
_cell_length_c 20.7201(7)
_cell_measurement_reflns_used 7621
_cell_measurement_temperature 100(2)
_cell_measurement_theta_max 75.7264
_cell_measurement_theta_min 2.6556
_cell_volume 2723.84(16)
_computing_cell_refinement
;
CrysAlisPro, Oxford Diffraction Ltd.,
Version 1.171.33.55 (release 05-01-2010 CrysAlis171 .NET)
(compiled Jan 5 2010,16:28:46)
;
_computing_data_collection
;
CrysAlisPro, Oxford Diffraction Ltd.,
Version 1.171.33.55 (release 05-01-2010 CrysAlis171 .NET)
(compiled Jan 5 2010,16:28:46)
;
_computing_data_reduction
;
CrysAlisPro, Oxford Diffraction Ltd.,
Version 1.171.33.55 (release 05-01-2010 CrysAlis171 .NET)
(compiled Jan 5 2010,16:28:46)
;
_computing_molecular_graphics 'Ortep-3 for Windows (Farrugia, 1997)'
_computing_publication_material 'WinGX publication routines (Farrugia, 1999)'
_computing_structure_refinement 'SHELXL-97 (Sheldrick, 1997)'
_computing_structure_solution 'SHELXS-86 (Sheldrick, 1986)'
_diffrn_ambient_temperature 100(2)
_diffrn_measured_fraction_theta_full 0.989
_diffrn_measured_fraction_theta_max 0.989
_diffrn_measurement_device_type 'Xcalibur, Ruby'
_diffrn_measurement_method '\w scans'
_diffrn_radiation_probe x-ray
_diffrn_radiation_type CuK\a
_diffrn_radiation_wavelength 1.54179
_diffrn_reflns_av_R_equivalents 0.04
_diffrn_reflns_limit_h_max 9
_diffrn_reflns_limit_h_min -8
_diffrn_reflns_limit_k_max 20
_diffrn_reflns_limit_k_min -19
_diffrn_reflns_limit_l_max 25
_diffrn_reflns_limit_l_min -25
_diffrn_reflns_number 13651
_diffrn_reflns_theta_full 75.91
_diffrn_reflns_theta_max 75.91
_diffrn_reflns_theta_min 3.42
_exptl_absorpt_coefficient_mu 10.625
_exptl_absorpt_correction_T_max 1
_exptl_absorpt_correction_T_min 0.44156
_exptl_absorpt_correction_type multi-scan
_exptl_crystal_colour red
_exptl_crystal_density_diffrn 1.741
_exptl_crystal_density_method 'not measured'
_exptl_crystal_description rod
_exptl_crystal_F_000 1771
_exptl_crystal_size_max 0.20
_exptl_crystal_size_mid 0.10
_exptl_crystal_size_min 0.06
_refine_diff_density_max 0.88
_refine_diff_density_min -0.46
_refine_ls_extinction_method none
_refine_ls_goodness_of_fit_ref 1.126
_refine_ls_hydrogen_treatment refall
_refine_ls_matrix_type full
_refine_ls_number_parameters 357
_refine_ls_number_reflns 5601
_refine_ls_number_restraints 0
_refine_ls_restrained_S_all 1.126
_refine_ls_R_factor_gt 0.0567
_refine_ls_shift/su_max 0
_refine_ls_structure_factor_coef Fsqd
_refine_ls_weighting_details 'calc w=1/[\s^2^(Fo^2^)+(0.0741P)^2^+5.6333P] where P=(Fo^2^+2Fc^2^)/3'
_refine_ls_weighting_scheme calc
_refine_ls_wR_factor_ref 0.1576
_reflns_number_gt 4395
_reflns_number_total 5601
_reflns_threshold_expression >2sigma(I)
_cod_data_source_file c2ce25893e.txt
_cod_data_source_block kcl4q-mecoet
_cod_database_code 7214882

loop_
_symmetry_equiv_pos_as_xyz
'x, y, z'
'-x, y+1/2, -z+1/2'
'-x, -y, -z'
'x, -y-1/2, z-1/2'

loop_
_atom_site_label
_atom_site_type_symbol
_atom_site_fract_x
_atom_site_fract_y
_atom_site_fract_z
_atom_site_U_iso_or_equiv
_atom_site_adp_type
_atom_site_occupancy
_atom_site_calc_flag
_atom_site_refinement_flags
O1B O 0.4794(4) 0.68023(16) 0.27564(15) 0.0344(7) Uani 1 d .
O1A O 0.0303(4) 0.67428(16) 0.28869(15) 0.0336(7) Uani 1 d .
C2B C 0.5610(6) 0.5432(2) 0.2828(2) 0.0314(9) Uani 1 d .
C5B C 0.3711(6) 0.5189(2) 0.1618(2) 0.0290(8) Uani 1 d .
C6B C 0.3775(6) 0.5941(2) 0.1889(2) 0.0291(8) Uani 1 d .
C2A C 0.1105(6) 0.5370(2) 0.29741(19) 0.0286(8) Uani 1 d .
C3A C 0.1031(5) 0.4617(2) 0.2713(2) 0.0291(8) Uani 1 d .
C1B C 0.4724(6) 0.6113(2) 0.2513(2) 0.0305(9) Uani 1 d .
C6A C -0.0746(6) 0.5865(2) 0.2037(2) 0.0316(9) Uani 1 d .
Cl3A Cl -0.20132(15) 0.49142(6) 0.10437(5) 0.0376(3) Uani 1 d .
Cl2B Cl 0.65881(16) 0.38817(6) 0.29541(5) 0.0389(3) Uani 1 d .
O2B O 0.4528(4) 0.38122(16) 0.16946(15) 0.0349(7) Uani 1 d .
O2A O 0.0025(4) 0.37458(16) 0.18466(15) 0.0332(7) Uani 1 d .
C5A C -0.0814(6) 0.5111(2) 0.1773(2) 0.0308(9) Uani 1 d .
C4B C 0.4559(6) 0.4506(2) 0.1938(2) 0.0290(9) Uani 1 d .
O4 O 0.8708(5) 0.7166(2) 0.44373(17) 0.0486(9) Uani 1 d .
O3 O 0.3823(5) 0.7324(2) 0.45038(18) 0.0540(10) Uani 1 d .
C11 C 0.9677(6) 0.7430(3) 0.4885(2) 0.0364(10) Uani 1 d .
C7 C 0.4823(7) 0.7532(3) 0.4961(2) 0.0393(10) Uani 1 d .
C14 C 1.0024(7) 0.6009(3) 0.5322(3) 0.0404(11) Uani 1 d .
C10 C 0.5009(7) 0.6062(3) 0.5294(3) 0.0400(11) Uani 1 d .
C8 C 0.5395(7) 0.8394(3) 0.5052(2) 0.0427(11) Uani 1 d .
H8A H 0.4882 0.8714 0.4697 0.064 Uiso 1 calc R
H8C H 0.6603 0.842 0.5064 0.064 Uiso 1 calc R
H8B H 0.5063 0.8597 0.5453 0.064 Uiso 1 calc R
C12 C 1.0166(7) 0.8311(3) 0.4922(3) 0.0425(11) Uani 1 d .
H12A H 0.9613 0.8589 0.4551 0.064 Uiso 1 calc R
H12C H 1.1369 0.836 0.4926 0.064 Uiso 1 calc R
H12B H 0.9825 0.8541 0.5312 0.064 Uiso 1 calc R
C9 C 0.5482(6) 0.6933(3) 0.5465(2) 0.0375(10) Uani 1 d .
C13 C 1.0421(6) 0.6902(3) 0.5431(2) 0.0367(10) Uani 1 d .
H13A H 0.9993 0.7073 0.5829 0.044 Uiso 1 calc R
H13B H 1.1639 0.6973 0.5487 0.044 Uiso 1 calc R
Cl4A Cl -0.18646(15) 0.66567(6) 0.16622(5) 0.0369(3) Uani 1 d .
H9A H 0.498(7) 0.709(3) 0.588(3) 0.051(16) Uiso 1 d .
H10A H 0.377(8) 0.603(3) 0.524(3) 0.047(15) Uiso 1 d .
H9B H 0.667(7) 0.705(3) 0.551(2) 0.035(13) Uiso 1 d .
H10C H 0.546(8) 0.588(4) 0.492(3) 0.053(17) Uiso 1 d .
H14C H 1.064(7) 0.565(3) 0.566(3) 0.043(14) Uiso 1 d .
H14B H 1.036(8) 0.581(4) 0.497(3) 0.06(2) Uiso 1 d .
H10B H 0.553(8) 0.568(4) 0.563(3) 0.061(18) Uiso 1 d .
H14A H 0.879(9) 0.593(4) 0.532(3) 0.07(2) Uiso 1 d .
Cl4B Cl 0.27796(14) 0.67543(5) 0.14983(5) 0.0340(2) Uani 1 d .
Cl1A Cl 0.22058(14) 0.55757(6) 0.37191(5) 0.0349(2) Uani 1 d .
K1 K 0.27136(12) 0.77717(5) 0.33051(4) 0.0314(2) Uani 1 d .
K2 K 0.76328(12) 0.75931(5) 0.32053(4) 0.0308(2) Uani 1 d .
Cl2A Cl 0.19976(15) 0.38065(6) 0.31219(5) 0.0355(2) Uani 1 d .
Cl1B Cl 0.68167(15) 0.56317(6) 0.35526(5) 0.0369(3) Uani 1 d .
Cl3B Cl 0.26480(14) 0.50154(6) 0.08603(5) 0.0354(2) Uani 1 d .
C1A C 0.0241(6) 0.6049(2) 0.2649(2) 0.0294(9) Uani 1 d .
C4A C 0.0089(6) 0.4436(2) 0.2092(2) 0.0293(9) Uani 1 d .
C3B C 0.5536(6) 0.4679(2) 0.2563(2) 0.0326(9) Uani 1 d .

loop_
_atom_site_aniso_label
_atom_site_aniso_U_11
_atom_site_aniso_U_22
_atom_site_aniso_U_33
_atom_site_aniso_U_23
_atom_site_aniso_U_13
_atom_site_aniso_U_12
O1B 0.0479(18) 0.0196(12) 0.0358(16) -0.0061(11) 0.0058(14) -0.0044(12)
O1A 0.0408(17) 0.0207(13) 0.0391(16) -0.0064(11) 0.0042(13) -0.0013(12)
C2B 0.047(3) 0.0237(18) 0.0239(19) -0.0017(15) 0.0034(17) -0.0040(17)
C5B 0.036(2) 0.0253(18) 0.0258(19) -0.0049(15) 0.0049(16) -0.0074(16)
C6B 0.038(2) 0.0199(17) 0.030(2) -0.0007(15) 0.0069(17) -0.0031(16)
C2A 0.037(2) 0.0258(18) 0.0237(18) 0.0000(15) 0.0046(16) -0.0014(16)
C3A 0.035(2) 0.0218(17) 0.032(2) 0.0038(15) 0.0076(17) 0.0015(16)
C1B 0.040(2) 0.0217(17) 0.031(2) -0.0032(15) 0.0090(18) -0.0041(16)
C6A 0.041(2) 0.0202(17) 0.033(2) 0.0011(15) 0.0035(18) 0.0015(16)
Cl3A 0.0448(6) 0.0294(5) 0.0366(5) -0.0067(4) -0.0041(5) 0.0011(4)
Cl2B 0.0568(7) 0.0251(5) 0.0348(5) 0.0023(4) 0.0052(5) 0.0050(4)
O2B 0.0480(19) 0.0200(13) 0.0378(16) -0.0043(11) 0.0096(14) -0.0028(12)
O2A 0.0411(17) 0.0195(13) 0.0390(16) -0.0049(11) 0.0041(13) -0.0034(12)
C5A 0.040(2) 0.0246(18) 0.028(2) -0.0035(15) 0.0040(17) -0.0002(17)
C4B 0.040(2) 0.0198(17) 0.029(2) -0.0035(14) 0.0101(17) -0.0065(16)
O4 0.059(2) 0.0478(19) 0.0353(18) 0.0011(15) -0.0113(16) -0.0024(17)
O3 0.063(2) 0.052(2) 0.0416(19) 0.0059(16) -0.0193(18) -0.0022(18)
C11 0.039(3) 0.035(2) 0.035(2) 0.0016(18) 0.0031(19) 0.0033(19)
C7 0.044(3) 0.040(2) 0.033(2) 0.0032(19) 0.004(2) 0.000(2)
C14 0.052(3) 0.027(2) 0.043(3) 0.0003(19) 0.008(2) 0.002(2)
C10 0.042(3) 0.033(2) 0.044(3) 0.001(2) 0.000(2) 0.003(2)
C8 0.051(3) 0.033(2) 0.043(3) 0.0068(19) 0.001(2) -0.004(2)
C12 0.048(3) 0.034(2) 0.045(3) 0.0087(19) -0.001(2) 0.000(2)
C9 0.038(3) 0.037(2) 0.037(2) 0.0036(18) 0.000(2) 0.001(2)
C13 0.042(3) 0.030(2) 0.037(2) 0.0021(17) 0.001(2) 0.0006(19)
Cl4A 0.0485(6) 0.0228(4) 0.0387(5) 0.0000(4) 0.0014(5) 0.0046(4)
Cl4B 0.0432(6) 0.0218(4) 0.0366(5) -0.0008(4) 0.0027(4) 0.0004(4)
Cl1A 0.0435(6) 0.0313(5) 0.0295(5) -0.0053(4) 0.0020(4) -0.0020(4)
K1 0.0346(5) 0.0249(4) 0.0333(4) 0.0020(3) -0.0020(4) 0.0012(3)
K2 0.0344(5) 0.0220(4) 0.0348(5) -0.0004(3) -0.0019(4) 0.0002(3)
Cl2A 0.0490(6) 0.0236(4) 0.0337(5) 0.0032(4) 0.0039(4) 0.0026(4)
Cl1B 0.0486(6) 0.0299(5) 0.0312(5) -0.0029(4) -0.0001(4) -0.0025(4)
Cl3B 0.0449(6) 0.0272(5) 0.0330(5) -0.0069(4) 0.0000(4) -0.0022(4)
C1A 0.039(2) 0.0190(16) 0.032(2) -0.0019(15) 0.0093(18) -0.0026(16)
C4A 0.038(2) 0.0189(17) 0.032(2) -0.0033(15) 0.0083(18) -0.0057(16)
C3B 0.043(2) 0.0226(18) 0.033(2) 0.0029(16) 0.0073(18) 0.0020(17)

loop_
_atom_type_symbol
_atom_type_description
_atom_type_scat_dispersion_real
_atom_type_scat_dispersion_imag
_atom_type_scat_source
C C 0.0181 0.0091 'International Tables Vol C Tables 4.2.6.8 and 6.1.1.4'
H H 0 0 'International Tables Vol C Tables 4.2.6.8 and 6.1.1.4'
Cl Cl 0.3639 0.7018 'International Tables Vol C Tables 4.2.6.8 and 6.1.1.4'
K K 0.3868 1.0657 'International Tables Vol C Tables 4.2.6.8 and 6.1.1.4'
O O 0.0492 0.0322 'International Tables Vol C Tables 4.2.6.8 and 6.1.1.4'

loop_
_geom_angle_atom_site_label_1
_geom_angle_atom_site_label_2
_geom_angle_atom_site_label_3
_geom_angle
_geom_angle_site_symmetry_1
_geom_angle_site_symmetry_3
C1B O1B K1 136.6(3) . .
C1B O1B K2 125.9(3) . .
K1 O1B K2 95.46(9) . .
C1A O1A K1 136.0(3) . .
C1A O1A K2 125.6(3) . 1_455
K1 O1A K2 98.25(9) . 1_455
C3B C2B C1B 122.6(4) . .
C3B C2B Cl1B 121.5(3) . .
C1B C2B Cl1B 115.9(3) . .
C6B C5B C4B 122.5(4) . .
C6B C5B Cl3B 121.3(3) . .
C4B C5B Cl3B 116.2(3) . .
C5B C6B C1B 122.5(4) . .
C5B C6B Cl4B 122.0(3) . .
C1B C6B Cl4B 115.5(3) . .
C3A C2A C1A 122.3(4) . .
C3A C2A Cl1A 122.3(3) . .
C1A C2A Cl1A 115.4(3) . .
C2A C3A C4A 122.6(4) . .
C2A C3A Cl2A 121.7(3) . .
C4A C3A Cl2A 115.7(3) . .
O1B C1B C6B 122.4(4) . .
O1B C1B C2B 122.4(4) . .
C6B C1B C2B 115.2(3) . .
C5A C6A C1A 122.6(4) . .
C5A C6A Cl4A 121.6(3) . .
C1A C6A Cl4A 115.8(3) . .
C3B Cl2B K1 100.08(15) . 2_645
C4B O2B K2 130.3(3) . 2_645
C4B O2B K1 126.0(3) . 2_645
K2 O2B K1 92.44(9) 2_645 2_645
C4A O2A K2 132.3(3) . 2_645
C4A O2A K1 126.2(3) . 2_545
K2 O2A K1 97.00(9) 2_645 2_545
C6A C5A C4A 122.0(4) . .
C6A C5A Cl3A 121.2(3) . .
C4A C5A Cl3A 116.7(3) . .
O2B C4B C5B 123.5(4) . .
O2B C4B C3B 121.3(4) . .
C5B C4B C3B 115.2(3) . .
C11 O4 K2 137.1(3) . .
C7 O3 K1 140.4(3) . .
O4 C11 C13 121.7(4) . .
O4 C11 C12 121.6(4) . .
C13 C11 C12 116.7(4) . .
O3 C7 C9 120.1(4) . .
O3 C7 C8 122.0(4) . .
C9 C7 C8 117.9(4) . .
C13 C14 H14C 113(3) . .
C13 C14 H14B 114(4) . .
H14C C14 H14B 101(5) . .
C13 C14 H14A 109(4) . .
H14C C14 H14A 109(5) . .
H14B C14 H14A 110(6) . .
C9 C10 H10A 107(3) . .
C9 C10 H10C 113(4) . .
H10A C10 H10C 112(5) . .
C9 C10 H10B 111(4) . .
H10A C10 H10B 112(5) . .
H10C C10 H10B 102(5) . .
C7 C8 H8A 109.5 . .
C7 C8 H8C 109.5 . .
H8A C8 H8C 109.5 . .
C7 C8 H8B 109.5 . .
H8A C8 H8B 109.5 . .
H8C C8 H8B 109.5 . .
C11 C12 H12A 109.5 . .
C11 C12 H12C 109.5 . .
H12A C12 H12C 109.5 . .
C11 C12 H12B 109.5 . .
H12A C12 H12B 109.5 . .
H12C C12 H12B 109.5 . .
C7 C9 C10 114.3(4) . .
C7 C9 H9A 106(3) . .
C10 C9 H9A 109(3) . .
C7 C9 H9B 102(3) . .
C10 C9 H9B 116(3) . .
H9A C9 H9B 109(4) . .
C11 C13 C14 113.5(4) . .
C11 C13 H13A 108.9 . .
C14 C13 H13A 108.9 . .
C11 C13 H13B 108.9 . .
C14 C13 H13B 108.9 . .
H13A C13 H13B 107.7 . .
C6A Cl4A K2 91.87(15) . 1_455
O1A K1 O3 106.22(11) . .
O1A K1 O1B 86.07(9) . .
O3 K1 O1B 94.16(12) . .
O1A K1 O2A 78.67(9) . 2
O3 K1 O2A 117.20(12) . 2
O1B K1 O2A 147.81(10) . 2
O1A K1 O2B 160.39(10) . 2_655
O3 K1 O2B 89.67(11) . 2_655
O1B K1 O2B 81.28(9) . 2_655
O2A K1 O2B 104.60(9) 2 2_655
O1A K1 Cl2B 106.47(8) . 2_655
O3 K1 Cl2B 146.35(10) . 2_655
O1B K1 Cl2B 80.35(7) . 2_655
O2A K1 Cl2B 77.15(7) 2 2_655
O2B K1 Cl2B 56.72(7) 2_655 2_655
O1A K1 K2 128.37(7) . .
O3 K1 K2 78.45(10) . .
O1B K1 K2 42.59(7) . .
O2A K1 K2 145.92(7) 2 .
O2B K1 K2 42.64(6) 2_655 .
Cl2B K1 K2 75.22(3) 2_655 .
O1A K1 K2 41.35(7) . 1_455
O3 K1 K2 104.74(10) . 1_455
O1B K1 K2 127.04(7) . 1_455
O2A K1 K2 41.30(6) 2 1_455
O2B K1 K2 145.88(7) 2_655 1_455
Cl2B K1 K2 104.92(3) 2_655 1_455
K2 K1 K2 169.62(3) . 1_455
O2B K2 O2A 85.27(9) 2_655 2_655
O2B K2 O1B 82.83(10) 2_655 .
O2A K2 O1B 153.61(10) 2_655 .
O2B K2 O1A 161.02(10) 2_655 1_655
O2A K2 O1A 78.15(9) 2_655 1_655
O1B K2 O1A 108.28(9) . 1_655
O2B K2 O4 105.32(11) 2_655 .
O2A K2 O4 94.47(11) 2_655 .
O1B K2 O4 111.36(11) . .
O1A K2 O4 85.31(11) 1_655 .
O2B K2 Cl1B 124.51(8) 2_655 .
O2A K2 Cl1B 147.04(7) 2_655 .
O1B K2 Cl1B 55.53(7) . .
O1A K2 Cl1B 74.01(7) 1_655 .
O4 K2 Cl1B 66.21(8) . .
O2B K2 Cl2A 74.46(7) 2_655 2_655
O2A K2 Cl2A 55.18(7) 2_655 2_655
O1B K2 Cl2A 98.83(7) . 2_655
O1A K2 Cl2A 88.38(7) 1_655 2_655
O4 K2 Cl2A 149.64(9) . 2_655
Cl1B K2 Cl2A 139.56(4) . 2_655
O2B K2 Cl4A 121.93(8) 2_655 1_655
O2A K2 Cl4A 97.23(7) 2_655 1_655
O1B K2 Cl4A 69.85(7) . 1_655
O1A K2 Cl4A 52.40(7) 1_655 1_655
O4 K2 Cl4A 131.98(9) . 1_655
Cl1B K2 Cl4A 79.51(3) . 1_655
Cl2A K2 Cl4A 61.28(3) 2_655 1_655
O2B K2 K1 44.92(7) 2_655 .
O2A K2 K1 130.13(7) 2_655 .
O1B K2 K1 41.96(7) . .
O1A K2 K1 149.82(7) 1_655 .
O4 K2 K1 100.45(9) . .
Cl1B K2 K1 81.26(3) . .
Cl2A K2 K1 99.84(3) 2_655 .
Cl4A K2 K1 106.65(3) 1_655 .
O2B K2 K1 126.00(7) 2_655 1_655
O2A K2 K1 41.70(6) 2_655 1_655
O1B K2 K1 148.42(7) . 1_655
O1A K2 K1 40.40(6) 1_655 1_655
O4 K2 K1 76.17(9) . 1_655
Cl1B K2 K1 105.80(3) . 1_655
Cl2A K2 K1 79.84(3) 2_655 1_655
Cl4A K2 K1 82.41(3) 1_655 1_655
K1 K2 K1 169.62(3) . 1_655
C3A Cl2A K2 97.94(14) . 2_645
C2B Cl1B K2 95.79(14) . .
O1A C1A C6A 122.2(4) . .
O1A C1A C2A 122.7(4) . .
C6A C1A C2A 115.1(3) . .
O2A C4A C3A 123.0(4) . .
O2A C4A C5A 121.8(4) . .
C3A C4A C5A 115.2(3) . .
C2B C3B C4B 122.1(4) . .
C2B C3B Cl2B 121.3(4) . .
C4B C3B Cl2B 116.6(3) . .

loop_
_geom_bond_atom_site_label_1
_geom_bond_atom_site_label_2
_geom_bond_distance
_geom_bond_site_symmetry_2
O1B C1B 1.250(5) .
O1B K1 2.656(3) .
O1B K2 2.688(3) .
O1A C1A 1.253(5) .
O1A K1 2.643(3) .
O1A K2 2.694(3) 1_455
C2B C3B 1.364(6) .
C2B C1B 1.451(6) .
C2B Cl1B 1.722(4) .
C5B C6B 1.369(5) .
C5B C4B 1.444(6) .
C5B Cl3B 1.723(4) .
C6B C1B 1.450(6) .
C6B Cl4B 1.722(4) .
C2A C3A 1.363(6) .
C2A C1A 1.448(6) .
C2A Cl1A 1.722(4) .
C3A C4A 1.446(6) .
C3A Cl2A 1.725(4) .
C6A C5A 1.366(6) .
C6A C1A 1.448(6) .
C6A Cl4A 1.725(4) .
Cl3A C5A 1.726(4) .
Cl2B C3B 1.722(4) .
Cl2B K1 3.2932(14) 2_645
O2B C4B 1.257(5) .
O2B K2 2.681(3) 2_645
O2B K1 2.795(3) 2_645
O2A C4A 1.254(5) .
O2A K2 2.684(3) 2_645
O2A K1 2.705(3) 2_545
C5A C4A 1.451(6) .
C4B C3B 1.463(6) .
O4 C11 1.219(6) .
O4 K2 2.695(3) .
O3 C7 1.217(6) .
O3 K1 2.648(4) .
C11 C13 1.500(6) .
C11 C12 1.515(6) .
C7 C9 1.496(6) .
C7 C8 1.509(6) .
C14 C13 1.528(6) .
C14 H14C 1.01(6) .
C14 H14B 0.87(7) .
C14 H14A 0.99(7) .
C10 C9 1.529(7) .
C10 H10A 0.98(6) .
C10 H10C 0.93(6) .
C10 H10B 1.00(7) .
C8 H8A 0.96 .
C8 H8C 0.96 .
C8 H8B 0.96 .
C12 H12A 0.96 .
C12 H12C 0.96 .
C12 H12B 0.96 .
C9 H9A 1.02(6) .
C9 H9B 0.96(5) .
C13 H13A 0.97 .
C13 H13B 0.97 .
Cl4A K2 3.6182(14) 1_455
K1 O2A 2.705(3) 2
K1 O2B 2.795(3) 2_655
K1 Cl2B 3.2932(14) 2_655
K2 O2B 2.681(3) 2_655
K2 O2A 2.684(3) 2_655
K2 O1A 2.694(3) 1_655
K2 Cl1B 3.4171(13) .
K2 Cl2A 3.4495(14) 2_655
K2 Cl4A 3.6182(14) 1_655
Cl2A K2 3.4496(14) 2_645

loop_
_geom_torsion_atom_site_label_1
_geom_torsion_atom_site_label_2
_geom_torsion_atom_site_label_3
_geom_torsion_atom_site_label_4
_geom_torsion
_geom_torsion_site_symmetry_1
_geom_torsion_site_symmetry_4
C4B C5B C6B C1B 1.0(7) . .
Cl3B C5B C6B C1B -177.1(3) . .
C4B C5B C6B Cl4B 179.2(3) . .
Cl3B C5B C6B Cl4B 1.0(6) . .
C1A C2A C3A C4A 0.2(7) . .
Cl1A C2A C3A C4A 179.1(3) . .
C1A C2A C3A Cl2A -177.3(3) . .
Cl1A C2A C3A Cl2A 1.6(6) . .
K1 O1B C1B C6B 72.4(6) . .
K2 O1B C1B C6B -128.3(4) . .
K1 O1B C1B C2B -108.8(5) . .
K2 O1B C1B C2B 50.5(5) . .
C5B C6B C1B O1B 179.3(4) . .
Cl4B C6B C1B O1B 1.1(6) . .
C5B C6B C1B C2B 0.4(6) . .
Cl4B C6B C1B C2B -177.8(3) . .
C3B C2B C1B O1B -180.0(4) . .
Cl1B C2B C1B O1B -1.5(6) . .
C3B C2B C1B C6B -1.1(7) . .
Cl1B C2B C1B C6B 177.3(3) . .
C1A C6A C5A C4A 0.7(7) . .
Cl4A C6A C5A C4A -178.5(3) . .
C1A C6A C5A Cl3A 179.7(3) . .
Cl4A C6A C5A Cl3A 0.6(6) . .
K2 O2B C4B C5B -90.3(5) 2_645 .
K1 O2B C4B C5B 136.6(4) 2_645 .
K2 O2B C4B C3B 92.3(5) 2_645 .
K1 O2B C4B C3B -40.9(5) 2_645 .
C6B C5B C4B O2B -179.3(4) . .
Cl3B C5B C4B O2B -1.1(6) . .
C6B C5B C4B C3B -1.8(6) . .
Cl3B C5B C4B C3B 176.5(3) . .
K2 O4 C11 C13 -158.8(4) . .
K2 O4 C11 C12 22.2(8) . .
K1 O3 C7 C9 -157.6(4) . .
K1 O3 C7 C8 24.4(9) . .
O3 C7 C9 C10 8.9(7) . .
C8 C7 C9 C10 -173.1(5) . .
O4 C11 C13 C14 7.2(7) . .
C12 C11 C13 C14 -173.7(4) . .
C5A C6A Cl4A K2 148.9(4) . 1_455
C1A C6A Cl4A K2 -30.4(3) . 1_455
C1A O1A K1 O3 -81.7(4) . .
K2 O1A K1 O3 94.05(13) 1_455 .
C1A O1A K1 O1B 11.5(4) . .
K2 O1A K1 O1B -172.76(11) 1_455 .
C1A O1A K1 O2A 163.1(4) . 2
K2 O1A K1 O2A -21.24(10) 1_455 2
C1A O1A K1 O2B 61.3(5) . 2_655
K2 O1A K1 O2B -123.0(3) 1_455 2_655
C1A O1A K1 Cl2B 90.3(4) . 2_655
K2 O1A K1 Cl2B -94.04(9) 1_455 2_655
C1A O1A K1 K2 6.3(4) . .
K2 O1A K1 K2 -178.00(5) 1_455 .
C1A O1A K1 K2 -175.7(5) . 1_455
C7 O3 K1 O1A -177.0(6) . .
C7 O3 K1 O1B 95.9(6) . .
C7 O3 K1 O2A -91.6(6) . 2
C7 O3 K1 O2B 14.6(6) . 2_655
C7 O3 K1 Cl2B 17.1(7) . 2_655
C7 O3 K1 K2 56.1(6) . .
C7 O3 K1 K2 -134.1(6) . 1_455
C1B O1B K1 O1A -10.7(4) . .
K2 O1B K1 O1A -173.93(10) . .
C1B O1B K1 O3 95.3(4) . .
K2 O1B K1 O3 -67.92(12) . .
C1B O1B K1 O2A -72.0(5) . 2
K2 O1B K1 O2A 124.69(16) . 2
C1B O1B K1 O2B -175.6(4) . 2_655
K2 O1B K1 O2B 21.10(9) . 2_655
C1B O1B K1 Cl2B -118.1(4) . 2_655
K2 O1B K1 Cl2B 78.62(8) . 2_655
C1B O1B K1 K2 163.3(5) . .
C1B O1B K1 K2 -16.6(4) . 1_455
K2 O1B K1 K2 -179.91(5) . 1_455
C1B O1B K2 O2B 172.2(3) . 2_655
K1 O1B K2 O2B -21.96(10) . 2_655
C1B O1B K2 O2A 108.3(4) . 2_655
K1 O1B K2 O2A -85.8(2) . 2_655
C1B O1B K2 O1A 8.0(4) . 1_655
K1 O1B K2 O1A 173.85(9) . 1_655
C1B O1B K2 O4 -84.1(3) . .
K1 O1B K2 O4 81.74(12) . .
C1B O1B K2 Cl1B -46.7(3) . .
K1 O1B K2 Cl1B 119.20(11) . .
C1B O1B K2 Cl2A 99.2(3) . 2_655
K1 O1B K2 Cl2A -94.94(8) . 2_655
C1B O1B K2 Cl4A 44.3(3) . 1_655
K1 O1B K2 Cl4A -149.84(10) . 1_655
C1B O1B K2 K1 -165.9(4) . .
C1B O1B K2 K1 14.3(4) . 1_655
K1 O1B K2 K1 -179.87(7) . 1_655
C11 O4 K2 O2B -75.2(5) . 2_655
C11 O4 K2 O2A 11.1(5) . 2_655
C11 O4 K2 O1B -163.4(5) . .
C11 O4 K2 O1A 88.8(5) . 1_655
C11 O4 K2 Cl1B 163.4(5) . .
C11 O4 K2 Cl2A 10.1(6) . 2_655
C11 O4 K2 Cl4A 115.0(5) . 1_655
C11 O4 K2 K1 -121.1(5) . .
C11 O4 K2 K1 48.9(5) . 1_655
O1A K1 K2 O2B 156.05(14) . 2_655
O3 K1 K2 O2B -102.31(13) . 2_655
O1B K1 K2 O2B 148.31(14) . 2_655
O2A K1 K2 O2B 19.72(16) 2 2_655
Cl2B K1 K2 O2B 56.55(10) 2_655 2_655
K2 K1 K2 O2B 148.7(2) 1_455 2_655
O1A K1 K2 O2A 152.31(13) . 2_655
O3 K1 K2 O2A -106.05(13) . 2_655
O1B K1 K2 O2A 144.57(14) . 2_655
O2A K1 K2 O2A 15.98(9) 2 2_655
O2B K1 K2 O2A -3.74(13) 2_655 2_655
Cl2B K1 K2 O2A 52.81(10) 2_655 2_655
K2 K1 K2 O2A 144.96(19) 1_455 2_655
O1A K1 K2 O1B 7.74(13) . .
O3 K1 K2 O1B 109.38(13) . .
O2A K1 K2 O1B -128.59(17) 2 .
O2B K1 K2 O1B -148.31(14) 2_655 .
Cl2B K1 K2 O1B -91.76(10) 2_655 .
K2 K1 K2 O1B 0.4(2) 1_455 .
O1A K1 K2 O1A -3.94(10) . 1_655
O3 K1 K2 O1A 97.70(17) . 1_655
O1B K1 K2 O1A -11.68(17) . 1_655
O2A K1 K2 O1A -140.27(19) 2 1_655
O2B K1 K2 O1A -159.99(18) 2_655 1_655
Cl2B K1 K2 O1A -103.44(15) 2_655 1_655
K2 K1 K2 O1A -11.3(3) 1_455 1_655
O1A K1 K2 O4 -102.67(12) . .
O3 K1 K2 O4 -1.03(12) . .
O1B K1 K2 O4 -110.41(13) . .
O2A K1 K2 O4 121.00(15) 2 .
O2B K1 K2 O4 101.28(13) 2_655 .
Cl2B K1 K2 O4 157.82(8) 2_655 .
K2 K1 K2 O4 -110.0(2) 1_455 .
O1A K1 K2 Cl1B -38.99(10) . .
O3 K1 K2 Cl1B 62.65(9) . .
O1B K1 K2 Cl1B -46.73(10) . .
O2A K1 K2 Cl1B -175.32(13) 2 .
O2B K1 K2 Cl1B 164.96(10) 2_655 .
Cl2B K1 K2 Cl1B -138.49(3) 2_655 .
K2 K1 K2 Cl1B -46.3(2) 1_455 .
O1A K1 K2 Cl2A 100.03(10) . 2_655
O3 K1 K2 Cl2A -158.33(9) . 2_655
O1B K1 K2 Cl2A 92.29(10) . 2_655
O2A K1 K2 Cl2A -36.30(13) 2 2_655
O2B K1 K2 Cl2A -56.02(10) 2_655 2_655
Cl2B K1 K2 Cl2A 0.52(3) 2_655 2_655
K2 K1 K2 Cl2A 92.67(19) 1_455 2_655
O1A K1 K2 Cl4A 37.23(10) . 1_655
O3 K1 K2 Cl4A 138.87(9) . 1_655
O1B K1 K2 Cl4A 29.50(10) . 1_655
O2A K1 K2 Cl4A -99.09(13) 2 1_655
O2B K1 K2 Cl4A -118.81(10) 2_655 1_655
Cl2B K1 K2 Cl4A -62.27(3) 2_655 1_655
K2 K1 K2 Cl4A 29.9(2) 1_455 1_655
O1A K1 K2 K1 -172.64(18) . 1_655
O3 K1 K2 K1 -71.0(2) . 1_655
O1B K1 K2 K1 179.6(2) . 1_655
O2A K1 K2 K1 51.0(3) 2 1_655
O2B K1 K2 K1 31.3(2) 2_655 1_655
Cl2B K1 K2 K1 87.9(2) 2_655 1_655
K2 K1 K2 K1 180.0000(10) 1_455 1_655
C2A C3A Cl2A K2 -157.3(4) . 2_645
C4A C3A Cl2A K2 25.1(3) . 2_645
C3B C2B Cl1B K2 150.5(4) . .
C1B C2B Cl1B K2 -28.0(3) . .
O2B K2 Cl1B C2B 79.91(19) 2_655 .
O2A K2 Cl1B C2B -128.9(2) 2_655 .
O1B K2 Cl1B C2B 30.88(18) . .
O1A K2 Cl1B C2B -95.46(18) 1_655 .
O4 K2 Cl1B C2B 172.63(19) . .
Cl2A K2 Cl1B C2B -27.88(18) 2_655 .
Cl4A K2 Cl1B C2B -41.79(16) 1_655 .
K1 K2 Cl1B C2B 67.07(16) . .
K1 K2 Cl1B C2B -120.72(16) 1_655 .
K1 O1A C1A C6A -125.8(4) . .
K2 O1A C1A C6A 59.5(5) 1_455 .
K1 O1A C1A C2A 56.2(6) . .
K2 O1A C1A C2A -118.6(4) 1_455 .
C5A C6A C1A O1A 179.7(4) . .
Cl4A C6A C1A O1A -1.1(6) . .
C5A C6A C1A C2A -2.1(6) . .
Cl4A C6A C1A C2A 177.1(3) . .
C3A C2A C1A O1A 179.9(4) . .
Cl1A C2A C1A O1A 0.9(6) . .
C3A C2A C1A C6A 1.7(6) . .
Cl1A C2A C1A C6A -177.3(3) . .
K2 O2A C4A C3A -40.0(6) 2_645 .
K1 O2A C4A C3A 110.5(4) 2_545 .
K2 O2A C4A C5A 141.2(3) 2_645 .
K1 O2A C4A C5A -68.4(5) 2_545 .
C2A C3A C4A O2A 179.4(4) . .
Cl2A C3A C4A O2A -2.9(6) . .
C2A C3A C4A C5A -1.7(6) . .
Cl2A C3A C4A C5A 176.0(3) . .
C6A C5A C4A O2A -179.9(4) . .
Cl3A C5A C4A O2A 1.1(6) . .
C6A C5A C4A C3A 1.2(6) . .
Cl3A C5A C4A C3A -177.8(3) . .
C1B C2B C3B C4B 0.3(7) . .
Cl1B C2B C3B C4B -178.0(3) . .
C1B C2B C3B Cl2B -179.4(3) . .
Cl1B C2B C3B Cl2B 2.3(6) . .
O2B C4B C3B C2B 178.7(4) . .
C5B C4B C3B C2B 1.1(6) . .
O2B C4B C3B Cl2B -1.6(6) . .
C5B C4B C3B Cl2B -179.2(3) . .
K1 Cl2B C3B C2B -151.3(4) 2_645 .
K1 Cl2B C3B C4B 29.0(4) 2_645 .
